data_4335723
loop_
_publ_author_name
'Wen-Jing Hu'
'Long-Qing Liu'
'Ming-Liang Ma'
'Xiao-Li Zhao'
'Yahu A. Liu'
'Xian-Qiang Mi'
'Biao Jiang'
'Ke Wen'

_publ_section_title
;
 A Trigonal Prismatic Ligand in the Metal-Mediated Self-Assembly of One-
 and Two-Dimensional Metallosupramolecular Polymers
;
_journal_name_full 'Inorganic Chemistry'
_journal_page_first 9309
_journal_page_last 9319
_journal_paper_doi 10.1021/ic400751n
_journal_volume 52
_journal_year 2013
_chemical_formula_moiety 'C20 H10 N12 O12 Zn, 2(C4 H8 O)'
_chemical_formula_sum 'C28 H26 N12 O14 Zn'
_chemical_formula_weight 819.98
_chemical_name_systematic
; 
 ? 
;
_space_group_IT_number 15
_symmetry_cell_setting monoclinic
_symmetry_space_group_name_Hall '-C 2yc'
_symmetry_space_group_name_H-M 'C 1 2/c 1'
_atom_sites_solution_hydrogens geom
_atom_sites_solution_primary direct
_atom_sites_solution_secondary difmap
_audit_creation_method SHELXL-97
_cell_angle_alpha 90.00
_cell_angle_beta 113.3550(10)
_cell_angle_gamma 90.00
_cell_formula_units_Z 4
_cell_length_a 14.5638(16)
_cell_length_b 18.863(2)
_cell_length_c 13.3530(14)
_cell_measurement_reflns_used 9976
_cell_measurement_temperature 173(2)
_cell_measurement_theta_max 27.53
_cell_measurement_theta_min 2.72
_cell_volume 3367.7(6)
_computing_cell_refinement 'Bruker SAINT'
_computing_data_collection 'Bruker APEX2'
_computing_data_reduction 'Bruker SAINT'
_computing_molecular_graphics 'Bruker SHELXTL'
_computing_publication_material 'Bruker SHELXTL'
_computing_structure_refinement 'SHELXL-97 (Sheldrick, 1997)'
_computing_structure_solution 'SHELXS-97 (Sheldrick, 1990)'
_diffrn_ambient_temperature 173(2)
_diffrn_measured_fraction_theta_full 0.992
_diffrn_measured_fraction_theta_max 0.992
_diffrn_measurement_device_type 'Bruker APEX-II CCD'
_diffrn_measurement_method '\f and \w scans'
_diffrn_radiation_monochromator graphite
_diffrn_radiation_source 'fine-focus sealed tube'
_diffrn_radiation_type MoK\a
_diffrn_radiation_wavelength 0.71073
_diffrn_reflns_av_R_equivalents 0.0139
_diffrn_reflns_av_sigmaI/netI 0.0153
_diffrn_reflns_limit_h_max 17
_diffrn_reflns_limit_h_min -17
_diffrn_reflns_limit_k_max 22
_diffrn_reflns_limit_k_min -22
_diffrn_reflns_limit_l_max 16
_diffrn_reflns_limit_l_min -14
_diffrn_reflns_number 10174
_diffrn_reflns_theta_full 25.50
_diffrn_reflns_theta_max 25.50
_diffrn_reflns_theta_min 2.06
_diffrn_standards_number 0
_exptl_absorpt_coefficient_mu 0.818
_exptl_absorpt_correction_T_max 0.9082
_exptl_absorpt_correction_T_min 0.8871
_exptl_absorpt_correction_type multi-scan
_exptl_absorpt_process_details sadabs
_exptl_crystal_colour colourless
_exptl_crystal_density_diffrn 1.617
_exptl_crystal_description block
_exptl_crystal_F_000 1680
_exptl_crystal_size_max 0.15
_exptl_crystal_size_mid 0.14
_exptl_crystal_size_min 0.12
_refine_diff_density_max 1.124
_refine_diff_density_min -1.032
_refine_diff_density_rms 0.112
_refine_ls_extinction_coef 0.0038(8)
_refine_ls_extinction_expression Fc^*^=kFc[1+0.001xFc^2^\l^3^/sin(2\q)]^-1/4^
_refine_ls_extinction_method SHELXL
_refine_ls_goodness_of_fit_ref 1.062
_refine_ls_hydrogen_treatment mixed
_refine_ls_matrix_type full
_refine_ls_number_parameters 251
_refine_ls_number_reflns 3121
_refine_ls_number_restraints 0
_refine_ls_restrained_S_all 1.062
_refine_ls_R_factor_all 0.0608
_refine_ls_R_factor_gt 0.0593
_refine_ls_shift/su_max 0.000
_refine_ls_shift/su_mean 0.000
_refine_ls_structure_factor_coef Fsqd
_refine_ls_weighting_details 'calc w=1/[\s^2^(Fo^2^)+(0.0848P)^2^+22.2874P] where P=(Fo^2^+2Fc^2^)/3'
_refine_ls_weighting_scheme calc
_refine_ls_wR_factor_gt 0.1582
_refine_ls_wR_factor_ref 0.1596
_reflns_number_gt 3020
_reflns_number_total 3121
_reflns_threshold_expression >2sigma(I)
_cod_data_source_file ic400751n_9.cif
_cod_data_source_block mo_10922a_0m
_cod_original_cell_volume 3367.8(6)
_cod_database_code 4335723

loop_
_symmetry_equiv_pos_as_xyz
'x, y, z'
'-x, y, -z+1/2'
'x+1/2, y+1/2, z'
'-x+1/2, y+1/2, -z+1/2'
'-x, -y, -z'
'x, -y, z-1/2'
'-x+1/2, -y+1/2, -z'
'x+1/2, -y+1/2, z-1/2'

loop_
_atom_site_label
_atom_site_type_symbol
_atom_site_fract_x
_atom_site_fract_y
_atom_site_fract_z
_atom_site_U_iso_or_equiv
_atom_site_adp_type
_atom_site_occupancy
_atom_site_symmetry_multiplicity
_atom_site_calc_flag
_atom_site_refinement_flags
Zn1 Zn 0.5000 0.54519(3) 0.7500 0.0183(2) Uani 1 2 d S
N1 N 0.6560(2) 0.54571(15) 0.7617(3) 0.0207(6) Uani 1 1 d .
N2 N 0.8432(2) 0.57404(15) 0.7624(2) 0.0189(6) Uani 1 1 d .
N3 N 0.8395(2) 0.67355(18) 0.5733(3) 0.0296(7) Uani 1 1 d .
N4 N 1.0091(2) 0.61777(18) 0.5586(2) 0.0278(7) Uani 1 1 d .
N5 N 1.0000 0.7876(2) 0.7500 0.0186(8) Uani 1 2 d S
N6 N 1.0000 0.9345(2) 0.7500 0.0190(8) Uani 1 2 d S
N7 N 0.5557(3) 0.61427(19) 0.9440(3) 0.0380(9) Uani 1 1 d .
O1 O 0.90392(17) 0.59041(13) 0.94943(19) 0.0205(5) Uani 1 1 d .
O2 O 0.77848(18) 0.55542(13) 0.5760(2) 0.0216(5) Uani 1 1 d .
O3 O 0.89886(18) 0.79039(13) 0.56572(19) 0.0225(5) Uani 1 1 d .
O4 O 0.5234(4) 0.6482(3) 0.8553(6) 0.124(3) Uani 1 1 d .
O5 O 0.5581(2) 0.54862(13) 0.9279(2) 0.0290(6) Uani 1 1 d .
O6 O 0.5838(3) 0.6374(3) 1.0336(5) 0.107(2) Uani 1 1 d .
C1 C 0.7337(3) 0.56113(19) 0.8551(3) 0.0213(7) Uani 1 1 d .
H1A H 0.7252 0.5628 0.9221 0.026 Uiso 1 1 calc R
C2 C 0.8271(2) 0.57475(17) 0.8529(3) 0.0182(7) Uani 1 1 d .
C3 C 0.6714(3) 0.54233(17) 0.6694(3) 0.0209(7) Uani 1 1 d .
H3A H 0.6183 0.5295 0.6027 0.025 Uiso 1 1 calc R
C4 C 0.7652(3) 0.55770(18) 0.6717(3) 0.0195(7) Uani 1 1 d .
C5 C 0.8538(2) 0.60087(18) 0.5715(2) 0.0173(7) Uani 1 1 d .
C6 C 0.9378(2) 0.57140(18) 0.5647(3) 0.0186(7) Uani 1 1 d .
H6A H 0.9463 0.5215 0.5642 0.022 Uiso 1 1 calc R
C7 C 0.9991(2) 0.69034(18) 0.5587(3) 0.0186(7) Uani 1 1 d .
H7A H 1.0486 0.7210 0.5533 0.022 Uiso 1 1 calc R
C8 C 0.9134(2) 0.71669(17) 0.5669(3) 0.0181(7) Uani 1 1 d .
C9 C 0.9504(2) 0.82481(18) 0.6611(3) 0.0187(7) Uani 1 1 d .
C10 C 0.9471(3) 0.89848(19) 0.6593(3) 0.0214(7) Uani 1 1 d .
H10A H 0.9076 0.9229 0.5942 0.026 Uiso 1 1 calc R
C11 C 0.7739(8) 0.6408(6) 0.2702(6) 0.102(3) Uani 1 1 d .
H11A H 0.7086 0.6182 0.2278 0.122 Uiso 1 1 calc R
H11B H 0.8034 0.6188 0.3434 0.122 Uiso 1 1 calc R
O7 O 0.7631(8) 0.7154(6) 0.2781(9) 0.181(5) Uani 1 1 d .
C14 C 0.7903(14) 0.7511(7) 0.205(2) 0.265(15) Uani 1 1 d .
H14A H 0.8344 0.7916 0.2406 0.319 Uiso 1 1 calc R
H14B H 0.7303 0.7696 0.1440 0.319 Uiso 1 1 calc R
C13 C 0.8422(13) 0.7017(7) 0.1643(17) 0.204(9) Uani 1 1 d .
H13A H 0.8083 0.6982 0.0839 0.245 Uiso 1 1 calc R
H13B H 0.9116 0.7180 0.1829 0.245 Uiso 1 1 calc R
C12 C 0.8428(9) 0.6345(6) 0.2122(13) 0.152(5) Uani 1 1 d .
H12A H 0.9112 0.6222 0.2643 0.183 Uiso 1 1 calc R
H12B H 0.8191 0.5972 0.1555 0.183 Uiso 1 1 calc R

loop_
_atom_site_aniso_label
_atom_site_aniso_U_11
_atom_site_aniso_U_22
_atom_site_aniso_U_33
_atom_site_aniso_U_23
_atom_site_aniso_U_13
_atom_site_aniso_U_12
Zn1 0.0152(3) 0.0165(3) 0.0248(4) 0.000 0.0096(2) 0.000
N1 0.0158(14) 0.0219(15) 0.0265(15) -0.0014(11) 0.0106(12) -0.0016(11)
N2 0.0153(13) 0.0210(14) 0.0212(14) -0.0003(11) 0.0079(11) -0.0013(11)
N3 0.0238(16) 0.0357(18) 0.0254(16) -0.0013(13) 0.0056(13) 0.0027(13)
N4 0.0227(15) 0.0377(18) 0.0224(15) -0.0021(13) 0.0083(12) 0.0026(13)
N5 0.0162(18) 0.0165(19) 0.0210(19) 0.000 0.0050(16) 0.000
N6 0.0159(19) 0.0169(18) 0.024(2) 0.000 0.0078(16) 0.000
N7 0.0223(17) 0.0339(19) 0.057(2) -0.0062(18) 0.0153(16) -0.0037(14)
O1 0.0150(11) 0.0287(13) 0.0185(12) 0.0020(9) 0.0075(9) -0.0020(9)
O2 0.0175(12) 0.0286(13) 0.0210(12) -0.0057(10) 0.0100(10) -0.0080(10)
O3 0.0227(12) 0.0185(12) 0.0193(12) -0.0007(9) 0.0009(10) 0.0031(9)
O4 0.060(3) 0.092(4) 0.194(7) 0.098(4) 0.023(4) 0.005(3)
O5 0.0225(13) 0.0276(14) 0.0390(16) -0.0064(11) 0.0144(12) -0.0013(10)
O6 0.056(3) 0.140(5) 0.127(4) -0.114(4) 0.037(3) -0.025(3)
C1 0.0179(16) 0.0254(17) 0.0226(16) 0.0022(14) 0.0102(13) -0.0005(13)
C2 0.0160(16) 0.0177(16) 0.0212(16) 0.0022(12) 0.0077(13) 0.0004(12)
C3 0.0164(16) 0.0221(17) 0.0240(17) -0.0022(13) 0.0078(14) -0.0024(12)
C4 0.0185(16) 0.0179(15) 0.0241(17) -0.0015(13) 0.0106(14) -0.0004(13)
C5 0.0145(15) 0.0219(16) 0.0141(14) -0.0030(12) 0.0040(12) -0.0043(12)
C6 0.0187(16) 0.0191(16) 0.0171(15) -0.0029(12) 0.0061(13) -0.0010(13)
C7 0.0151(15) 0.0218(16) 0.0164(15) 0.0008(12) 0.0036(12) -0.0036(13)
C8 0.0186(15) 0.0167(15) 0.0137(14) -0.0007(12) 0.0009(12) 0.0005(12)
C9 0.0144(15) 0.0200(16) 0.0194(16) -0.0004(13) 0.0041(13) -0.0001(12)
C10 0.0183(16) 0.0213(17) 0.0217(17) 0.0026(13) 0.0050(13) 0.0016(13)
C11 0.117(7) 0.125(8) 0.056(4) -0.002(4) 0.028(4) -0.007(6)
O7 0.149(8) 0.169(9) 0.178(9) -0.084(8) 0.014(6) 0.039(7)
C14 0.26(2) 0.066(6) 0.62(5) -0.015(14) 0.33(3) -0.040(9)
C13 0.238(17) 0.092(8) 0.39(3) -0.033(12) 0.24(2) -0.057(10)
C12 0.115(9) 0.107(8) 0.251(17) -0.054(9) 0.089(10) -0.012(7)

loop_
_atom_type_symbol
_atom_type_description
_atom_type_scat_dispersion_real
_atom_type_scat_dispersion_imag
_atom_type_scat_source
C C 0.0033 0.0016 'International Tables Vol C Tables 4.2.6.8 and 6.1.1.4'
H H 0.0000 0.0000 'International Tables Vol C Tables 4.2.6.8 and 6.1.1.4'
N N 0.0061 0.0033 'International Tables Vol C Tables 4.2.6.8 and 6.1.1.4'
O O 0.0106 0.0060 'International Tables Vol C Tables 4.2.6.8 and 6.1.1.4'
Zn Zn 0.2839 1.4301 'International Tables Vol C Tables 4.2.6.8 and 6.1.1.4'

loop_
_geom_angle_atom_site_label_1
_geom_angle_atom_site_label_2
_geom_angle_atom_site_label_3
_geom_angle
_geom_angle_site_symmetry_1
_geom_angle_site_symmetry_3
N6 Zn1 O5 91.70(7) 3_445 2_656
N6 Zn1 O5 91.70(7) 3_445 .
O5 Zn1 O5 176.61(14) 2_656 .
N6 Zn1 N1 90.25(7) 3_445 .
O5 Zn1 N1 91.21(11) 2_656 .
O5 Zn1 N1 88.77(11) . .
N6 Zn1 N1 90.25(7) 3_445 2_656
O5 Zn1 N1 88.77(11) 2_656 2_656
O5 Zn1 N1 91.21(11) . 2_656
N1 Zn1 N1 179.49(15) . 2_656
N6 Zn1 O4 146.02(14) 3_445 .
O5 Zn1 O4 122.00(15) 2_656 .
O5 Zn1 O4 54.62(15) . .
N1 Zn1 O4 93.04(15) . .
N1 Zn1 O4 86.53(15) 2_656 .
N6 Zn1 O4 146.02(14) 3_445 2_656
O5 Zn1 O4 54.62(15) 2_656 2_656
O5 Zn1 O4 122.00(15) . 2_656
N1 Zn1 O4 86.53(15) . 2_656
N1 Zn1 O4 93.04(15) 2_656 2_656
O4 Zn1 O4 68.0(3) . 2_656
C3 N1 C1 118.7(3) . .
C3 N1 Zn1 118.4(2) . .
C1 N1 Zn1 122.0(2) . .
C2 N2 C4 116.1(3) . .
C8 N3 C5 117.1(3) . .
C7 N4 C6 123.1(3) . .
C7 N4 O1 117.6(3) . 2_756
C6 N4 O1 119.4(3) . 2_756
C9 N5 C9 115.8(4) 2_756 .
C10 N6 C10 118.9(4) . 2_756
C10 N6 Zn1 120.6(2) . 3
C10 N6 Zn1 120.6(2) 2_756 3
O6 N7 O5 120.8(5) . .
O6 N7 O4 127.8(6) . .
O5 N7 O4 111.4(5) . .
C2 O1 N4 115.6(2) . 2_756
C4 O2 C5 114.9(2) . .
C9 O3 C8 115.9(2) . .
N7 O4 Zn1 93.1(4) . .
N7 O5 Zn1 100.9(3) . .
N1 C1 C2 119.3(3) . .
N1 C1 H1A 120.4 . .
C2 C1 H1A 120.4 . .
N2 C2 O1 119.5(3) . .
N2 C2 C1 123.1(3) . .
O1 C2 C1 117.4(3) . .
N1 C3 C4 119.5(3) . .
N1 C3 H3A 120.2 . .
C4 C3 H3A 120.2 . .
N2 C4 O2 118.2(3) . .
N2 C4 C3 123.4(3) . .
O2 C4 C3 118.4(3) . .
C6 C5 N3 122.8(3) . .
C6 C5 O2 118.8(3) . .
N3 C5 O2 118.3(3) . .
C5 C6 N4 117.1(3) . .
C5 C6 H6A 121.5 . .
N4 C6 H6A 121.5 . .
N4 C7 C8 117.1(3) . .
N4 C7 H7A 121.5 . .
C8 C7 H7A 121.5 . .
N3 C8 C7 122.8(3) . .
N3 C8 O3 117.8(3) . .
C7 C8 O3 119.3(3) . .
N5 C9 O3 119.4(3) . .
N5 C9 C10 123.4(3) . .
O3 C9 C10 117.3(3) . .
N6 C10 C9 119.2(3) . .
N6 C10 H10A 120.4 . .
C9 C10 H10A 120.4 . .
O7 C11 C12 103.5(9) . .
O7 C11 H11A 111.1 . .
C12 C11 H11A 111.1 . .
O7 C11 H11B 111.1 . .
C12 C11 H11B 111.1 . .
H11A C11 H11B 109.0 . .
C14 O7 C11 111.2(10) . .
O7 C14 C13 107.1(12) . .
O7 C14 H14A 110.3 . .
C13 C14 H14A 110.3 . .
O7 C14 H14B 110.3 . .
C13 C14 H14B 110.3 . .
H14A C14 H14B 108.5 . .
C12 C13 C14 108.8(12) . .
C12 C13 H13A 109.9 . .
C14 C13 H13A 109.9 . .
C12 C13 H13B 109.9 . .
C14 C13 H13B 109.9 . .
H13A C13 H13B 108.3 . .
C13 C12 C11 106.0(10) . .
C13 C12 H12A 110.5 . .
C11 C12 H12A 110.5 . .
C13 C12 H12B 110.5 . .
C11 C12 H12B 110.5 . .
H12A C12 H12B 108.7 . .

loop_
_geom_bond_atom_site_label_1
_geom_bond_atom_site_label_2
_geom_bond_distance
_geom_bond_site_symmetry_2
Zn1 N6 2.089(4) 3_445
Zn1 O5 2.184(3) 2_656
Zn1 O5 2.184(3) .
Zn1 N1 2.215(3) .
Zn1 N1 2.215(3) 2_656
Zn1 O4 2.342(8) .
Zn1 O4 2.342(8) 2_656
N1 C3 1.339(5) .
N1 C1 1.342(5) .
N2 C2 1.319(4) .
N2 C4 1.327(4) .
N3 C8 1.378(5) .
N3 C5 1.388(5) .
N4 C7 1.377(5) .
N4 C6 1.385(5) .
N4 O1 1.411(4) 2_756
N5 C9 1.320(4) 2_756
N5 C9 1.320(4) .
N6 C10 1.335(4) .
N6 C10 1.335(4) 2_756
N6 Zn1 2.089(4) 3
N7 O6 1.184(6) .
N7 O5 1.259(5) .
N7 O4 1.261(7) .
O1 C2 1.363(4) .
O1 N4 1.411(4) 2_756
O2 C4 1.367(4) .
O2 C5 1.412(4) .
O3 C9 1.360(4) .
O3 C8 1.405(4) .
C1 C2 1.397(5) .
C1 H1A 0.9500 .
C3 C4 1.384(5) .
C3 H3A 0.9500 .
C5 C6 1.379(5) .
C6 H6A 0.9500 .
C7 C8 1.387(5) .
C7 H7A 0.9500 .
C9 C10 1.390(5) .
C10 H10A 0.9500 .
C11 O7 1.424(13) .
C11 C12 1.495(15) .
C11 H11A 0.9900 .
C11 H11B 0.9900 .
O7 C14 1.371(18) .
C14 C13 1.433(18) .
C14 H14A 0.9900 .
C14 H14B 0.9900 .
C13 C12 1.419(18) .
C13 H13A 0.9900 .
C13 H13B 0.9900 .
C12 H12A 0.9900 .
C12 H12B 0.9900 .
